data_7713987
loop_
_publ_author_name
'Nguyen, Thien H.'
'Pauly, Christophe'
'Kent, Greggory'
'Wu, Guang'
'Hayton, Trevor W.'

_publ_section_title
;
 Dimerization and Ring-opening in Bis(diisopropylamino)cyclopropenylidene
 (BAC) Mediated by [U(NR2)3(CCPh)] (R = SiMe3)
;
_journal_name_full 'Dalton Transactions'
_journal_paper_doi 10.1039/D3DT02741D
_journal_year 2023
_chemical_formula_sum 'C26 H59 N3 Si6 U'
_chemical_formula_weight 820.33
_space_group_crystal_system orthorhombic
_space_group_IT_number 33
_space_group_name_Hall 'P 2c -2n'
_space_group_name_H-M_alt 'P n a 21'
_atom_sites_solution_hydrogens geom
_audit_creation_method SHELXL-2017/1
_audit_update_record
;
2023-08-18 deposited with the CCDC.	2023-09-19 downloaded from the CCDC.
;
_cell_angle_alpha 90
_cell_angle_beta 90
_cell_angle_gamma 90
_cell_formula_units_Z 4
_cell_length_a 24.0544(17)
_cell_length_b 12.1363(8)
_cell_length_c 13.6142(11)
_cell_measurement_reflns_used 3005
_cell_measurement_temperature 115(2)
_cell_measurement_theta_max 22.57
_cell_measurement_theta_min 2.25
_cell_volume 3974.4(5)
_computing_structure_refinement 'SHELXL-2017/1 (Sheldrick, 2017)'
_computing_structure_solution 'SHELXT 2014/4 (Sheldrick, 2014)'
_diffrn_ambient_temperature 115(2)
_diffrn_measured_fraction_theta_full 0.990
_diffrn_measured_fraction_theta_max 0.985
_diffrn_measurement_device_type 'Bruker Apex II'
_diffrn_radiation_type MoK\a
_diffrn_radiation_wavelength 0.71073
_diffrn_reflns_av_R_equivalents 0.0618
_diffrn_reflns_av_unetI/netI 0.0891
_diffrn_reflns_Laue_measured_fraction_full 0.990
_diffrn_reflns_Laue_measured_fraction_max 0.985
_diffrn_reflns_limit_h_max 27
_diffrn_reflns_limit_h_min -29
_diffrn_reflns_limit_k_max 15
_diffrn_reflns_limit_k_min -14
_diffrn_reflns_limit_l_max 15
_diffrn_reflns_limit_l_min -16
_diffrn_reflns_number 17356
_diffrn_reflns_point_group_measured_fraction_full 0.824
_diffrn_reflns_point_group_measured_fraction_max 0.808
_diffrn_reflns_theta_full 25.242
_diffrn_reflns_theta_max 26.431
_diffrn_reflns_theta_min 1.693
_exptl_absorpt_coefficient_mu 4.283
_exptl_absorpt_correction_T_max 0.7454
_exptl_absorpt_correction_T_min 0.6550
_exptl_absorpt_correction_type multi-scan
_exptl_absorpt_process_details sadabs
_exptl_crystal_colour brown
_exptl_crystal_density_diffrn 1.371
_exptl_crystal_description block
_exptl_crystal_F_000 1648
_exptl_crystal_size_max .3
_exptl_crystal_size_mid .3
_exptl_crystal_size_min .2
_refine_diff_density_max 3.774
_refine_diff_density_min -1.244
_refine_diff_density_rms 0.142
_refine_ls_abs_structure_details
;
 Flack x determined using 1638 quotients [(I+)-(I-)]/[(I+)+(I-)]
 (Parsons, Flack and Wagner, Acta Cryst. B69 (2013) 249-259).
;
_refine_ls_abs_structure_Flack 0.013(7)
_refine_ls_extinction_method none
_refine_ls_goodness_of_fit_ref 0.996
_refine_ls_hydrogen_treatment constr
_refine_ls_matrix_type full
_refine_ls_number_parameters 337
_refine_ls_number_reflns 6609
_refine_ls_number_restraints 1
_refine_ls_restrained_S_all 0.996
_refine_ls_R_factor_all 0.0602
_refine_ls_R_factor_gt 0.0426
_refine_ls_shift/su_max 0.001
_refine_ls_shift/su_mean 0.000
_refine_ls_structure_factor_coef Fsqd
_refine_ls_weighting_details 'w=1/[\s^2^(Fo^2^)] where P=(Fo^2^+2Fc^2^)/3'
_refine_ls_weighting_scheme calc
_refine_ls_wR_factor_gt 0.0748
_refine_ls_wR_factor_ref 0.0792
_reflns_Friedel_coverage 0.572
_reflns_Friedel_fraction_full 0.642
_reflns_Friedel_fraction_max 0.615
_reflns_number_gt 5286
_reflns_number_total 6609
_reflns_threshold_expression 'I > 2\s(I)'
_cod_data_source_file d3dt02741d2.cif
_cod_data_source_block Complex1
_cod_database_code 7713987
_shelx_shelxl_version_number 2017/1
_shelx_space_group_comment
;
The symmetry employed for this shelxl refinement is uniquely defined
by the following loop, which should always be used as a source of
symmetry information in preference to the above space-group names.
They are only intended as comments.
;

loop_
_space_group_symop_operation_xyz
'x, y, z'
'-x, -y, z+1/2'
'x+1/2, -y+1/2, z'
'-x+1/2, y+1/2, z+1/2'

loop_
_atom_site_label
_atom_site_type_symbol
_atom_site_fract_x
_atom_site_fract_y
_atom_site_fract_z
_atom_site_U_iso_or_equiv
_atom_site_adp_type
_atom_site_occupancy
_atom_site_site_symmetry_order
_atom_site_calc_flag
_atom_site_refinement_flags_posn
_atom_site_refinement_flags_adp
_atom_site_refinement_flags_occupancy
_atom_site_disorder_assembly
_atom_site_disorder_group
U1 U 0.34463(2) 0.73738(2) 0.34787(5) 0.01788(10) Uani 1 1 d . . . . .
Si6 Si 0.21297(15) 0.8218(2) 0.3828(2) 0.0271(8) Uani 1 1 d . . . . .
Si1 Si 0.44879(14) 0.9292(2) 0.3859(2) 0.0220(8) Uani 1 1 d . . . . .
Si2 Si 0.44115(14) 0.5446(2) 0.2586(2) 0.0202(7) Uani 1 1 d . . . . .
Si3 Si 0.37749(14) 0.9588(2) 0.2027(2) 0.0194(7) Uani 1 1 d . . . . .
Si4 Si 0.37472(15) 0.4835(2) 0.4388(2) 0.0210(7) Uani 1 1 d . . . . .
Si5 Si 0.22170(15) 0.6304(2) 0.2416(2) 0.0235(8) Uani 1 1 d . . . . .
N1 N 0.3894(3) 0.5760(5) 0.3447(10) 0.0146(13) Uani 1 1 d . . . . .
N3 N 0.2530(4) 0.7257(6) 0.3194(5) 0.018(2) Uani 1 1 d . . . . .
C16 C 0.4208(5) 0.5030(9) 0.5471(9) 0.030(3) Uani 1 1 d . . . . .
H16A H 0.459463 0.489214 0.528014 0.045 Uiso 1 1 calc R U . . .
H16B H 0.410038 0.451327 0.599086 0.045 Uiso 1 1 calc R U . . .
H16C H 0.417200 0.578686 0.571375 0.045 Uiso 1 1 calc R U . . .
C6 C 0.3885(9) 0.7284(12) 0.8709(10) 0.058(6) Uani 1 1 d . . . . .
H6 H 0.422204 0.724597 0.907082 0.069 Uiso 1 1 calc R U . . .
C22 C 0.5043(6) 1.0064(9) 0.3231(11) 0.047(6) Uani 1 1 d . . . . .
H22A H 0.516974 0.964749 0.265602 0.071 Uiso 1 1 calc R U . . .
H22B H 0.535547 1.017375 0.368267 0.071 Uiso 1 1 calc R U . . .
H22C H 0.489996 1.078188 0.301923 0.071 Uiso 1 1 calc R U . . .
N2 N 0.3959(4) 0.8851(6) 0.3079(6) 0.0146(13) Uani 1 1 d . . . . .
C24 C 0.4301(6) 0.9594(9) 0.1036(9) 0.031(3) Uani 1 1 d . . . . .
H24A H 0.462411 1.002669 0.124422 0.046 Uiso 1 1 calc R U . . .
H24B H 0.414032 0.992323 0.044261 0.046 Uiso 1 1 calc R U . . .
H24C H 0.441685 0.883652 0.089491 0.046 Uiso 1 1 calc R U . . .
C17 C 0.3814(6) 0.3369(8) 0.4007(9) 0.033(3) Uani 1 1 d . . . . .
H17A H 0.357928 0.323447 0.343088 0.050 Uiso 1 1 calc R U . . .
H17B H 0.369595 0.288976 0.454661 0.050 Uiso 1 1 calc R U . . .
H17C H 0.420264 0.321201 0.384110 0.050 Uiso 1 1 calc R U . . .
C14 C 0.2753(5) 0.5304(9) 0.1980(10) 0.032(3) Uani 1 1 d . . . . .
H14A H 0.304671 0.570175 0.162906 0.047 Uiso 1 1 calc R U . . .
H14B H 0.257956 0.476858 0.153689 0.047 Uiso 1 1 calc R U . . .
H14C H 0.291342 0.491839 0.254484 0.047 Uiso 1 1 calc R U . . .
C7 C 0.2884(8) 0.7318(10) 0.8668(13) 0.053(6) Uani 1 1 d . . . . .
H7 H 0.253860 0.729591 0.900595 0.064 Uiso 1 1 calc R U . . .
C5 C 0.2901(7) 0.7435(9) 0.7658(10) 0.039(4) Uani 1 1 d . . . . .
H5 H 0.256499 0.748884 0.729562 0.047 Uiso 1 1 calc R U . . .
C20 C 0.4514(6) 0.6673(9) 0.1778(9) 0.037(4) Uani 1 1 d . . . . .
H20A H 0.415894 0.687818 0.147725 0.056 Uiso 1 1 calc R U . . .
H20B H 0.478361 0.649414 0.126183 0.056 Uiso 1 1 calc R U . . .
H20C H 0.465428 0.729003 0.217078 0.056 Uiso 1 1 calc R U . . .
C25 C 0.3613(6) 1.1051(9) 0.2322(10) 0.040(4) Uani 1 1 d . . . . .
H25A H 0.330799 1.108071 0.279760 0.060 Uiso 1 1 calc R U . . .
H25B H 0.350349 1.143813 0.172013 0.060 Uiso 1 1 calc R U . . .
H25C H 0.394316 1.140585 0.260187 0.060 Uiso 1 1 calc R U . . .
C2 C 0.3430(5) 0.7575(8) 0.6120(8) 0.023(2) Uani 1 1 d . . . . .
C19 C 0.4225(6) 0.4317(10) 0.1731(9) 0.035(3) Uani 1 1 d . . . . .
H19A H 0.419653 0.362281 0.209575 0.052 Uiso 1 1 calc R U . . .
H19B H 0.451204 0.424869 0.122414 0.052 Uiso 1 1 calc R U . . .
H19C H 0.386666 0.448134 0.142023 0.052 Uiso 1 1 calc R U . . .
C13 C 0.1653(5) 0.5520(9) 0.3038(8) 0.034(3) Uani 1 1 d . . . . .
H13A H 0.180618 0.512833 0.360648 0.051 Uiso 1 1 calc R U . . .
H13B H 0.149210 0.498806 0.257781 0.051 Uiso 1 1 calc R U . . .
H13C H 0.136361 0.603230 0.325874 0.051 Uiso 1 1 calc R U . . .
C8 C 0.3391(9) 0.7230(11) 0.9190(11) 0.061(6) Uani 1 1 d . . . . .
H8 H 0.338631 0.713264 0.988188 0.074 Uiso 1 1 calc R U . . .
C12 C 0.1913(6) 0.6950(9) 0.1292(9) 0.034(3) Uani 1 1 d . . . . .
H12A H 0.158781 0.739164 0.147469 0.051 Uiso 1 1 calc R U . . .
H12B H 0.180019 0.637273 0.082974 0.051 Uiso 1 1 calc R U . . .
H12C H 0.219128 0.742593 0.098076 0.051 Uiso 1 1 calc R U . . .
C18 C 0.5071(5) 0.5066(9) 0.3178(8) 0.030(4) Uani 1 1 d . . . . .
H18A H 0.518558 0.565507 0.362767 0.045 Uiso 1 1 calc R U . . .
H18B H 0.535788 0.496171 0.267528 0.045 Uiso 1 1 calc R U . . .
H18C H 0.502202 0.438007 0.354751 0.045 Uiso 1 1 calc R U . . .
C9 C 0.2575(5) 0.9441(8) 0.4160(9) 0.031(3) Uani 1 1 d . . . . .
H9A H 0.295976 0.919775 0.426100 0.047 Uiso 1 1 calc R U . . .
H9B H 0.243481 0.977737 0.476549 0.047 Uiso 1 1 calc R U . . .
H9C H 0.256342 0.998226 0.362674 0.047 Uiso 1 1 calc R U . . .
C23 C 0.4200(5) 1.0214(9) 0.4838(9) 0.028(3) Uani 1 1 d . . . . .
H23A H 0.399908 1.082662 0.453179 0.043 Uiso 1 1 calc R U . . .
H23B H 0.450593 1.050495 0.523717 0.043 Uiso 1 1 calc R U . . .
H23C H 0.394586 0.979357 0.525626 0.043 Uiso 1 1 calc R U . . .
C21 C 0.4832(5) 0.8083(8) 0.4442(9) 0.033(3) Uani 1 1 d . . . . .
H21A H 0.455058 0.761720 0.475535 0.050 Uiso 1 1 calc R U . . .
H21B H 0.509755 0.833947 0.493762 0.050 Uiso 1 1 calc R U . . .
H21C H 0.502896 0.765689 0.393920 0.050 Uiso 1 1 calc R U . . .
C26 C 0.3144(5) 0.8910(9) 0.1490(8) 0.029(3) Uani 1 1 d . . . . .
H26A H 0.320898 0.811451 0.143707 0.044 Uiso 1 1 calc R U . . .
H26B H 0.307134 0.921489 0.083673 0.044 Uiso 1 1 calc R U . . .
H26C H 0.282336 0.904451 0.191689 0.044 Uiso 1 1 calc R U . . .
C10 C 0.1536(6) 0.8780(10) 0.3106(9) 0.056(5) Uani 1 1 d . . . . .
H10A H 0.167884 0.919030 0.253978 0.084 Uiso 1 1 calc R U . . .
H10B H 0.131593 0.927340 0.352220 0.084 Uiso 1 1 calc R U . . .
H10C H 0.130197 0.817157 0.287691 0.084 Uiso 1 1 calc R U . . .
C15 C 0.3012(5) 0.4996(9) 0.4841(9) 0.029(3) Uani 1 1 d . . . . .
H15A H 0.293763 0.577476 0.497856 0.043 Uiso 1 1 calc R U . . .
H15B H 0.296211 0.456470 0.544364 0.043 Uiso 1 1 calc R U . . .
H15C H 0.275311 0.473164 0.433763 0.043 Uiso 1 1 calc R U . . .
C3 C 0.3409(6) 0.7476(8) 0.7173(10) 0.027(3) Uani 1 1 d . . . . .
C11 C 0.1845(6) 0.7620(10) 0.4983(10) 0.040(3) Uani 1 1 d . . . . .
H11A H 0.160294 0.699525 0.482346 0.059 Uiso 1 1 calc R U . . .
H11B H 0.162928 0.818271 0.533245 0.059 Uiso 1 1 calc R U . . .
H11C H 0.215127 0.736867 0.539995 0.059 Uiso 1 1 calc R U . . .
C1 C 0.3447(5) 0.7603(8) 0.5219(9) 0.027(3) Uani 1 1 d . . . . .
C4 C 0.3902(7) 0.7392(10) 0.7711(11) 0.043(4) Uani 1 1 d . . . . .
H4 H 0.425041 0.741017 0.738199 0.052 Uiso 1 1 calc R U . . .

loop_
_atom_site_aniso_label
_atom_site_aniso_U_11
_atom_site_aniso_U_22
_atom_site_aniso_U_33
_atom_site_aniso_U_23
_atom_site_aniso_U_13
_atom_site_aniso_U_12
U1 0.01611(18) 0.01694(15) 0.02059(18) 0.0020(4) -0.0001(4) -0.00028(15)
Si6 0.018(2) 0.0339(17) 0.030(2) 0.0060(14) 0.0053(15) 0.0058(14)
Si1 0.020(2) 0.0206(15) 0.0255(19) -0.0020(12) -0.0028(15) 0.0036(13)
Si2 0.016(2) 0.0213(15) 0.0236(19) -0.0043(13) 0.0020(16) 0.0002(13)
Si3 0.021(2) 0.0224(15) 0.0154(18) 0.0027(13) -0.0002(15) -0.0004(14)
Si4 0.022(2) 0.0198(15) 0.0210(18) 0.0011(13) 0.0010(16) 0.0012(13)
Si5 0.018(2) 0.0263(16) 0.0266(19) 0.0022(14) -0.0030(16) -0.0036(14)
N1 0.009(3) 0.018(3) 0.017(3) -0.003(3) 0.007(3) -0.006(2)
N3 0.019(5) 0.018(4) 0.016(7) 0.006(3) 0.002(4) -0.005(3)
C16 0.029(9) 0.030(6) 0.030(8) 0.002(6) 0.005(6) 0.005(6)
C6 0.077(14) 0.067(10) 0.029(14) -0.024(8) -0.024(10) 0.038(9)
C22 0.039(10) 0.044(6) 0.059(17) 0.003(7) -0.011(8) -0.006(6)
N2 0.009(3) 0.018(3) 0.017(3) -0.003(3) 0.007(3) -0.006(2)
C24 0.032(9) 0.033(6) 0.028(8) 0.011(5) 0.007(6) -0.013(6)
C17 0.041(9) 0.027(6) 0.031(8) 0.002(5) 0.014(7) 0.004(6)
C14 0.024(9) 0.034(7) 0.037(8) -0.004(6) -0.004(7) 0.005(6)
C7 0.068(11) 0.038(7) 0.054(18) 0.006(8) 0.011(11) 0.003(7)
C5 0.061(12) 0.025(7) 0.030(8) 0.007(6) 0.011(8) -0.009(7)
C20 0.040(10) 0.035(7) 0.037(8) -0.003(6) 0.018(7) 0.008(6)
C25 0.046(10) 0.032(7) 0.043(9) 0.013(6) 0.009(7) 0.004(6)
C2 0.021(7) 0.026(5) 0.023(6) -0.006(5) -0.004(5) -0.001(6)
C19 0.021(9) 0.045(8) 0.037(9) -0.009(6) 0.016(6) -0.005(6)
C13 0.025(9) 0.038(6) 0.038(8) 0.002(5) -0.007(6) -0.010(5)
C8 0.13(2) 0.038(8) 0.019(9) -0.005(6) 0.013(11) 0.026(10)
C12 0.041(10) 0.030(6) 0.032(8) 0.001(6) -0.018(7) -0.007(6)
C18 0.013(8) 0.035(6) 0.041(12) -0.001(5) 0.006(5) 0.009(5)
C9 0.027(9) 0.033(6) 0.033(8) -0.006(5) 0.000(6) 0.009(6)
C23 0.024(9) 0.030(6) 0.031(8) -0.006(6) -0.003(6) -0.001(5)
C21 0.029(9) 0.028(6) 0.042(8) -0.008(6) -0.010(7) 0.009(6)
C26 0.027(8) 0.037(7) 0.023(7) 0.003(5) -0.008(6) -0.008(6)
C10 0.040(10) 0.060(8) 0.068(14) 0.007(7) 0.003(8) 0.026(8)
C15 0.031(9) 0.034(7) 0.021(7) 0.006(6) 0.001(7) -0.003(6)
C3 0.035(8) 0.014(5) 0.032(8) -0.006(5) -0.005(6) 0.009(6)
C11 0.026(8) 0.045(7) 0.048(9) -0.004(7) 0.015(7) 0.003(6)
C1 0.021(7) 0.025(5) 0.033(7) 0.001(5) -0.002(6) 0.004(6)
C4 0.052(12) 0.046(9) 0.031(9) -0.015(7) -0.008(8) 0.006(7)

loop_
_atom_type_symbol
_atom_type_description
_atom_type_scat_dispersion_real
_atom_type_scat_dispersion_imag
_atom_type_scat_source
C C 0.0033 0.0016 'International Tables Vol C Tables 4.2.6.8 and 6.1.1.4'
H H 0.0000 0.0000 'International Tables Vol C Tables 4.2.6.8 and 6.1.1.4'
N N 0.0061 0.0033 'International Tables Vol C Tables 4.2.6.8 and 6.1.1.4'
U U -9.6767 9.6646 'International Tables Vol C Tables 4.2.6.8 and 6.1.1.4'
Si Si 0.0817 0.0704 'International Tables Vol C Tables 4.2.6.8 and 6.1.1.4'

loop_
_geom_angle_atom_site_label_1
_geom_angle_atom_site_label_2
_geom_angle_atom_site_label_3
_geom_angle
_geom_angle_site_symmetry_1
_geom_angle_site_symmetry_3
_geom_angle_publ_flag
N1 U1 N3 114.5(3) . . ?
N1 U1 N2 115.5(3) . . ?
N3 U1 N2 123.3(3) . . ?
N1 U1 C1 96.9(4) . . ?
N3 U1 C1 100.3(3) . . ?
N2 U1 C1 98.5(3) . . ?
N3 Si6 C11 111.2(5) . . ?
N3 Si6 C10 114.0(5) . . ?
C11 Si6 C10 107.8(7) . . ?
N3 Si6 C9 109.4(5) . . ?
C11 Si6 C9 108.3(6) . . ?
C10 Si6 C9 105.9(6) . . ?
N2 Si1 C22 113.8(5) . . ?
N2 Si1 C21 110.0(5) . . ?
C22 Si1 C21 106.0(6) . . ?
N2 Si1 C23 110.4(5) . . ?
C22 Si1 C23 107.1(6) . . ?
C21 Si1 C23 109.4(5) . . ?
N1 Si2 C18 112.0(5) . . ?
N1 Si2 C19 114.2(5) . . ?
C18 Si2 C19 107.4(6) . . ?
N1 Si2 C20 108.3(5) . . ?
C18 Si2 C20 110.1(6) . . ?
C19 Si2 C20 104.6(6) . . ?
N2 Si3 C24 115.3(5) . . ?
N2 Si3 C25 111.4(5) . . ?
C24 Si3 C25 107.2(5) . . ?
N2 Si3 C26 107.5(5) . . ?
C24 Si3 C26 105.7(6) . . ?
C25 Si3 C26 109.5(6) . . ?
N1 Si4 C16 112.4(5) . . ?
N1 Si4 C17 113.2(5) . . ?
C16 Si4 C17 106.9(6) . . ?
N1 Si4 C15 111.4(4) . . ?
C16 Si4 C15 106.7(6) . . ?
C17 Si4 C15 105.8(6) . . ?
N3 Si5 C13 112.2(5) . . ?
N3 Si5 C14 109.1(5) . . ?
C13 Si5 C14 108.4(6) . . ?
N3 Si5 C12 112.9(4) . . ?
C13 Si5 C12 107.6(6) . . ?
C14 Si5 C12 106.4(6) . . ?
Si4 N1 Si2 119.8(4) . . ?
Si4 N1 U1 116.9(5) . . ?
Si2 N1 U1 123.1(5) . . ?
Si5 N3 Si6 120.6(5) . . ?
Si5 N3 U1 124.9(4) . . ?
Si6 N3 U1 114.6(4) . . ?
Si4 C16 H16A 109.5 . . ?
Si4 C16 H16B 109.5 . . ?
H16A C16 H16B 109.5 . . ?
Si4 C16 H16C 109.5 . . ?
H16A C16 H16C 109.5 . . ?
H16B C16 H16C 109.5 . . ?
C8 C6 C4 121(2) . . ?
C8 C6 H6 119.6 . . ?
C4 C6 H6 119.6 . . ?
Si1 C22 H22A 109.5 . . ?
Si1 C22 H22B 109.5 . . ?
H22A C22 H22B 109.5 . . ?
Si1 C22 H22C 109.5 . . ?
H22A C22 H22C 109.5 . . ?
H22B C22 H22C 109.5 . . ?
Si1 N2 Si3 121.9(4) . . ?
Si1 N2 U1 120.0(4) . . ?
Si3 N2 U1 117.9(4) . . ?
Si3 C24 H24A 109.5 . . ?
Si3 C24 H24B 109.5 . . ?
H24A C24 H24B 109.5 . . ?
Si3 C24 H24C 109.5 . . ?
H24A C24 H24C 109.5 . . ?
H24B C24 H24C 109.5 . . ?
Si4 C17 H17A 109.5 . . ?
Si4 C17 H17B 109.5 . . ?
H17A C17 H17B 109.5 . . ?
Si4 C17 H17C 109.5 . . ?
H17A C17 H17C 109.5 . . ?
H17B C17 H17C 109.5 . . ?
Si5 C14 H14A 109.5 . . ?
Si5 C14 H14B 109.5 . . ?
H14A C14 H14B 109.5 . . ?
Si5 C14 H14C 109.5 . . ?
H14A C14 H14C 109.5 . . ?
H14B C14 H14C 109.5 . . ?
C5 C7 C8 118.7(18) . . ?
C5 C7 H7 120.6 . . ?
C8 C7 H7 120.6 . . ?
C7 C5 C3 120.2(18) . . ?
C7 C5 H5 119.9 . . ?
C3 C5 H5 119.9 . . ?
Si2 C20 H20A 109.5 . . ?
Si2 C20 H20B 109.5 . . ?
H20A C20 H20B 109.5 . . ?
Si2 C20 H20C 109.5 . . ?
H20A C20 H20C 109.5 . . ?
H20B C20 H20C 109.5 . . ?
Si3 C25 H25A 109.5 . . ?
Si3 C25 H25B 109.5 . . ?
H25A C25 H25B 109.5 . . ?
Si3 C25 H25C 109.5 . . ?
H25A C25 H25C 109.5 . . ?
H25B C25 H25C 109.5 . . ?
C1 C2 C3 176.8(10) . . ?
Si2 C19 H19A 109.5 . . ?
Si2 C19 H19B 109.5 . . ?
H19A C19 H19B 109.5 . . ?
Si2 C19 H19C 109.5 . . ?
H19A C19 H19C 109.5 . . ?
H19B C19 H19C 109.5 . . ?
Si5 C13 H13A 109.5 . . ?
Si5 C13 H13B 109.5 . . ?
H13A C13 H13B 109.5 . . ?
Si5 C13 H13C 109.5 . . ?
H13A C13 H13C 109.5 . . ?
H13B C13 H13C 109.5 . . ?
C6 C8 C7 120.6(15) . . ?
C6 C8 H8 119.7 . . ?
C7 C8 H8 119.7 . . ?
Si5 C12 H12A 109.5 . . ?
Si5 C12 H12B 109.5 . . ?
H12A C12 H12B 109.5 . . ?
Si5 C12 H12C 109.5 . . ?
H12A C12 H12C 109.5 . . ?
H12B C12 H12C 109.5 . . ?
Si2 C18 H18A 109.5 . . ?
Si2 C18 H18B 109.5 . . ?
H18A C18 H18B 109.5 . . ?
Si2 C18 H18C 109.5 . . ?
H18A C18 H18C 109.5 . . ?
H18B C18 H18C 109.5 . . ?
Si6 C9 H9A 109.5 . . ?
Si6 C9 H9B 109.5 . . ?
H9A C9 H9B 109.5 . . ?
Si6 C9 H9C 109.5 . . ?
H9A C9 H9C 109.5 . . ?
H9B C9 H9C 109.5 . . ?
Si1 C23 H23A 109.5 . . ?
Si1 C23 H23B 109.5 . . ?
H23A C23 H23B 109.5 . . ?
Si1 C23 H23C 109.5 . . ?
H23A C23 H23C 109.5 . . ?
H23B C23 H23C 109.5 . . ?
Si1 C21 H21A 109.5 . . ?
Si1 C21 H21B 109.5 . . ?
H21A C21 H21B 109.5 . . ?
Si1 C21 H21C 109.5 . . ?
H21A C21 H21C 109.5 . . ?
H21B C21 H21C 109.5 . . ?
Si3 C26 H26A 109.5 . . ?
Si3 C26 H26B 109.5 . . ?
H26A C26 H26B 109.5 . . ?
Si3 C26 H26C 109.5 . . ?
H26A C26 H26C 109.5 . . ?
H26B C26 H26C 109.5 . . ?
Si6 C10 H10A 109.5 . . ?
Si6 C10 H10B 109.5 . . ?
H10A C10 H10B 109.5 . . ?
Si6 C10 H10C 109.5 . . ?
H10A C10 H10C 109.5 . . ?
H10B C10 H10C 109.5 . . ?
Si4 C15 H15A 109.5 . . ?
Si4 C15 H15B 109.5 . . ?
H15A C15 H15B 109.5 . . ?
Si4 C15 H15C 109.5 . . ?
H15A C15 H15C 109.5 . . ?
H15B C15 H15C 109.5 . . ?
C5 C3 C4 119.6(14) . . ?
C5 C3 C2 120.5(13) . . ?
C4 C3 C2 119.8(13) . . ?
Si6 C11 H11A 109.5 . . ?
Si6 C11 H11B 109.5 . . ?
H11A C11 H11B 109.5 . . ?
Si6 C11 H11C 109.5 . . ?
H11A C11 H11C 109.5 . . ?
H11B C11 H11C 109.5 . . ?
C2 C1 U1 171.5(8) . . ?
C6 C4 C3 120.1(18) . . ?
C6 C4 H4 119.9 . . ?
C3 C4 H4 119.9 . . ?

loop_
_geom_bond_atom_site_label_1
_geom_bond_atom_site_label_2
_geom_bond_distance
_geom_bond_site_symmetry_2
_geom_bond_publ_flag
U1 N1 2.236(6) . ?
U1 N3 2.243(8) . ?
U1 N2 2.244(8) . ?
U1 C1 2.386(12) . ?
Si6 N3 1.741(8) . ?
Si6 C11 1.862(13) . ?
Si6 C10 1.862(14) . ?
Si6 C9 1.885(12) . ?
Si1 N2 1.741(9) . ?
Si1 C22 1.842(14) . ?
Si1 C21 1.862(11) . ?
Si1 C23 1.872(11) . ?
Si2 N1 1.751(11) . ?
Si2 C18 1.838(12) . ?
Si2 C19 1.854(12) . ?
Si2 C20 1.868(11) . ?
Si3 N2 1.746(9) . ?
Si3 C24 1.850(12) . ?
Si3 C25 1.862(11) . ?
Si3 C26 1.874(12) . ?
Si4 N1 1.740(11) . ?
Si4 C16 1.860(13) . ?
Si4 C17 1.860(10) . ?
Si4 C15 1.883(13) . ?
Si5 N3 1.740(8) . ?
Si5 C13 1.861(12) . ?
Si5 C14 1.867(12) . ?
Si5 C12 1.869(12) . ?
C16 H16A 0.9800 . ?
C16 H16B 0.9800 . ?
C16 H16C 0.9800 . ?
C6 C8 1.36(3) . ?
C6 C4 1.36(2) . ?
C6 H6 0.9500 . ?
C22 H22A 0.9800 . ?
C22 H22B 0.9800 . ?
C22 H22C 0.9800 . ?
C24 H24A 0.9800 . ?
C24 H24B 0.9800 . ?
C24 H24C 0.9800 . ?
C17 H17A 0.9800 . ?
C17 H17B 0.9800 . ?
C17 H17C 0.9800 . ?
C14 H14A 0.9800 . ?
C14 H14B 0.9800 . ?
C14 H14C 0.9800 . ?
C7 C5 1.38(2) . ?
C7 C8 1.42(3) . ?
C7 H7 0.9500 . ?
C5 C3 1.39(2) . ?
C5 H5 0.9500 . ?
C20 H20A 0.9800 . ?
C20 H20B 0.9800 . ?
C20 H20C 0.9800 . ?
C25 H25A 0.9800 . ?
C25 H25B 0.9800 . ?
C25 H25C 0.9800 . ?
C2 C1 1.227(15) . ?
C2 C3 1.441(17) . ?
C19 H19A 0.9800 . ?
C19 H19B 0.9800 . ?
C19 H19C 0.9800 . ?
C13 H13A 0.9800 . ?
C13 H13B 0.9800 . ?
C13 H13C 0.9800 . ?
C8 H8 0.9500 . ?
C12 H12A 0.9800 . ?
C12 H12B 0.9800 . ?
C12 H12C 0.9800 . ?
C18 H18A 0.9800 . ?
C18 H18B 0.9800 . ?
C18 H18C 0.9800 . ?
C9 H9A 0.9800 . ?
C9 H9B 0.9800 . ?
C9 H9C 0.9800 . ?
C23 H23A 0.9800 . ?
C23 H23B 0.9800 . ?
C23 H23C 0.9800 . ?
C21 H21A 0.9800 . ?
C21 H21B 0.9800 . ?
C21 H21C 0.9800 . ?
C26 H26A 0.9800 . ?
C26 H26B 0.9800 . ?
C26 H26C 0.9800 . ?
C10 H10A 0.9800 . ?
C10 H10B 0.9800 . ?
C10 H10C 0.9800 . ?
C15 H15A 0.9800 . ?
C15 H15B 0.9800 . ?
C15 H15C 0.9800 . ?
C3 C4 1.40(2) . ?
C11 H11A 0.9800 . ?
C11 H11B 0.9800 . ?
C11 H11C 0.9800 . ?
C4 H4 0.9500 . ?
